data_1574808
loop_
_publ_author_name
'Wang, Yuyi'
'Shi, Tao'
'Yue, Ling'
'Zhou, Guijiang'
'Su, Bochao'

_publ_section_title
;
 Carbene-stabilized 6,12-diboraanthanthrenes: unveiling the multistage
 redox properties of polycyclic aromatic hydrocarbons featuring
 electron-rich boron centers.
;
_journal_issue 27
_journal_name_full 'Chemical science'
_journal_page_first 12510
_journal_page_last 12518
_journal_paper_doi 10.1039/d5sc02449h
_journal_volume 16
_journal_year 2025
_chemical_formula_sum 'C60 H72 B2 F6 N2 Sb'
_chemical_formula_weight 1078.56
_space_group_crystal_system monoclinic
_space_group_IT_number 13
_space_group_name_Hall '-P 2yac'
_space_group_name_H-M_alt 'P 1 2/n 1'
_atom_sites_solution_hydrogens geom
_audit_creation_method SHELXL-2014/7
_audit_update_record
;
2025-01-16 deposited with the CCDC.	2025-06-05 downloaded from the CCDC.
;
_cell_angle_alpha 90
_cell_angle_beta 109.712(2)
_cell_angle_gamma 90
_cell_formula_units_Z 2
_cell_length_a 16.4468(10)
_cell_length_b 9.5691(6)
_cell_length_c 19.4316(12)
_cell_measurement_reflns_used 9963
_cell_measurement_temperature 150(2)
_cell_measurement_theta_max 26.79
_cell_measurement_theta_min 2.82
_cell_volume 2879.0(3)
_computing_cell_refinement 'Bruker SAINT'
_computing_data_collection 'Bruker APEX2'
_computing_data_reduction 'Bruker SAINT'
_computing_molecular_graphics 'Bruker SHELXTL'
_computing_publication_material 'Bruker SHELXTL'
_computing_structure_refinement 'SHELXL-2014/7 (Sheldrick, 2014)'
_computing_structure_solution 'SHELXS-97 (Sheldrick 2008)'
_diffrn_ambient_temperature 150(2)
_diffrn_measured_fraction_theta_full 0.980
_diffrn_measured_fraction_theta_max 0.979
_diffrn_measurement_device_type 'Bruker APEX-II CCD'
_diffrn_measurement_method '\f and \w scans'
_diffrn_radiation_type MoK\a
_diffrn_radiation_wavelength 0.71073
_diffrn_reflns_av_R_equivalents 0.0540
_diffrn_reflns_av_unetI/netI 0.0388
_diffrn_reflns_Laue_measured_fraction_full 0.980
_diffrn_reflns_Laue_measured_fraction_max 0.979
_diffrn_reflns_limit_h_max 21
_diffrn_reflns_limit_h_min -21
_diffrn_reflns_limit_k_max 12
_diffrn_reflns_limit_k_min -10
_diffrn_reflns_limit_l_max 25
_diffrn_reflns_limit_l_min -25
_diffrn_reflns_number 40651
_diffrn_reflns_point_group_measured_fraction_full 0.980
_diffrn_reflns_point_group_measured_fraction_max 0.979
_diffrn_reflns_theta_full 25.242
_diffrn_reflns_theta_max 27.551
_diffrn_reflns_theta_min 2.502
_exptl_absorpt_coefficient_mu 0.536
_exptl_absorpt_correction_type none
_exptl_crystal_colour black
_exptl_crystal_density_diffrn 1.244
_exptl_crystal_description block
_exptl_crystal_F_000 1122
_exptl_crystal_size_max 0.070
_exptl_crystal_size_mid 0.060
_exptl_crystal_size_min 0.060
_refine_diff_density_max 2.106
_refine_diff_density_min -1.350
_refine_diff_density_rms 0.100
_refine_ls_extinction_method none
_refine_ls_goodness_of_fit_ref 1.073
_refine_ls_hydrogen_treatment constr
_refine_ls_matrix_type full
_refine_ls_number_parameters 329
_refine_ls_number_reflns 6517
_refine_ls_number_restraints 7
_refine_ls_restrained_S_all 1.353
_refine_ls_R_factor_all 0.1028
_refine_ls_R_factor_gt 0.0799
_refine_ls_shift/su_max 0.001
_refine_ls_shift/su_mean 0.000
_refine_ls_structure_factor_coef Fsqd
_refine_ls_weighting_details 'w=1/[\s^2^(Fo^2^)+(0.1155P)^2^+6.3914P] where P=(Fo^2^+2Fc^2^)/3'
_refine_ls_weighting_scheme calc
_refine_ls_wR_factor_gt 0.2112
_refine_ls_wR_factor_ref 0.2291
_reflns_Friedel_coverage 0.000
_reflns_number_gt 4782
_reflns_number_total 6517
_reflns_threshold_expression 'I > 2\s(I)'
_cod_data_source_file d5sc02449h2.cif
_cod_data_source_block su6
_cod_depositor_comments 'Adding full bibliography for 1574804--1574812.cif.'
_cod_original_sg_symbol_H-M 'P 2/n'
_cod_database_code 1574808
_shelx_shelxl_version_number 2014/7
_shelx_space_group_comment
;
The symmetry employed for this shelxl refinement is uniquely defined
by the following loop, which should always be used as a source of
symmetry information in preference to the above space-group names.
They are only intended as comments.
;
_shelx_estimated_absorpt_t_min 0.963
_shelx_estimated_absorpt_t_max 0.969

loop_
_space_group_symop_operation_xyz
'x, y, z'
'-x+1/2, y, -z+1/2'
'-x, -y, -z'
'x-1/2, -y, z-1/2'

loop_
_atom_site_label
_atom_site_type_symbol
_atom_site_fract_x
_atom_site_fract_y
_atom_site_fract_z
_atom_site_U_iso_or_equiv
_atom_site_adp_type
_atom_site_occupancy
_atom_site_site_symmetry_order
_atom_site_calc_flag
_atom_site_refinement_flags_posn
_atom_site_refinement_flags_adp
_atom_site_refinement_flags_occupancy
_atom_site_disorder_assembly
_atom_site_disorder_group
N1 N 0.2155(2) 1.1761(4) 0.52226(19) 0.0304(7) Uani 1 1 d . . . . .
C2 C 0.3998(2) 0.9293(5) 0.6058(2) 0.0327(9) Uani 1 1 d . . . . .
H2 H 0.3583 0.9650 0.6253 0.039 Uiso 1 1 calc R U . . .
C10 C 0.4867(2) 0.9592(4) 0.52586(19) 0.0243(7) Uani 1 1 d . . . . .
C1 C 0.4207(2) 1.0104(4) 0.5522(2) 0.0279(8) Uani 1 1 d . . . . .
C3 C 0.4364(3) 0.8047(5) 0.6299(2) 0.0361(9) Uani 1 1 d . . . . .
H006 H 0.4209 0.7553 0.6661 0.043 Uiso 1 1 calc R U . . .
C11 C 0.2985(2) 1.1946(5) 0.5516(2) 0.0309(8) Uani 1 1 d . . . . .
C19 C 0.1689(2) 1.1203(4) 0.4489(2) 0.0318(9) Uani 1 1 d . . . . .
C9 C 0.5257(2) 0.8254(4) 0.5508(2) 0.0268(8) Uani 1 1 d . . . . .
C29 C 0.1326(4) 0.7649(6) 0.5084(4) 0.0639(17) Uani 1 1 d . . . . .
H00A H 0.0991 0.7177 0.4629 0.096 Uiso 1 1 calc R U . . .
H00B H 0.0937 0.8200 0.5264 0.096 Uiso 1 1 calc R U . . .
H00C H 0.1623 0.6949 0.5451 0.096 Uiso 1 1 calc R U . . .
C4 C 0.4979(2) 0.7469(4) 0.6014(2) 0.0317(8) Uani 1 1 d . . . . .
C5 C 0.5311(3) 0.6127(5) 0.6225(3) 0.0409(10) Uani 1 1 d . . . . .
H00D H 0.5125 0.5617 0.6564 0.049 Uiso 1 1 calc R U . . .
C8 C 0.5918(2) 0.7664(4) 0.5265(2) 0.0304(8) Uani 1 1 d . . . . .
C7 C 0.6210(3) 0.6322(5) 0.5494(3) 0.0384(10) Uani 1 1 d . . . . .
H00E H 0.6642 0.5925 0.5329 0.046 Uiso 1 1 calc R U . . .
C24 C 0.1581(3) 0.9745(5) 0.4386(3) 0.0384(10) Uani 1 1 d . . . . .
C27 C 0.1843(3) 1.4130(6) 0.3350(3) 0.0511(12) Uani 1 1 d . . . . .
H00F H 0.1442 1.3955 0.2855 0.077 Uiso 1 1 calc R U . . .
H00G H 0.2366 1.3568 0.3435 0.077 Uiso 1 1 calc R U . . .
H00H H 0.1998 1.5123 0.3402 0.077 Uiso 1 1 calc R U . . .
C6 C 0.5899(3) 0.5533(5) 0.5953(3) 0.0458(11) Uani 1 1 d . . . . .
H00I H 0.6090 0.4600 0.6077 0.055 Uiso 1 1 calc R U . . .
C14 C 0.1641(3) 1.2134(5) 0.5734(3) 0.0404(10) Uani 1 1 d . . . . .
C23 C 0.1069(3) 0.9274(5) 0.3695(3) 0.0483(12) Uani 1 1 d . . . . .
H00J H 0.1010 0.8296 0.3608 0.058 Uiso 1 1 calc R U . . .
C12 C 0.3176(3) 1.2756(5) 0.6235(3) 0.0424(11) Uani 1 1 d . . . . .
C20 C 0.1294(3) 1.2153(5) 0.3909(3) 0.0378(10) Uani 1 1 d . . . . .
C28 C 0.1999(3) 0.8624(5) 0.4940(3) 0.0445(11) Uani 1 1 d . . . . .
H00L H 0.2339 0.9088 0.5410 0.053 Uiso 1 1 calc R U . . .
C30 C 0.2620(3) 0.7753(5) 0.4677(3) 0.0525(14) Uani 1 1 d . . . . .
H00N H 0.2296 0.7289 0.4216 0.079 Uiso 1 1 calc R U . . .
H00O H 0.2901 0.7048 0.5046 0.079 Uiso 1 1 calc R U . . .
H00P H 0.3059 0.8366 0.4600 0.079 Uiso 1 1 calc R U . . .
C22 C 0.0651(3) 1.0168(6) 0.3141(3) 0.0541(14) Uani 1 1 d . . . . .
H00Q H 0.0276 0.9817 0.2687 0.065 Uiso 1 1 calc R U . . .
C13 C 0.2369(3) 1.2460(6) 0.6443(3) 0.0489(12) Uani 1 1 d . . . . .
H00R H 0.2472 1.1656 0.6782 0.059 Uiso 1 1 calc R U . . .
H00S H 0.2222 1.3286 0.6685 0.059 Uiso 1 1 calc R U . . .
C25 C 0.1415(3) 1.3736(5) 0.3905(3) 0.0439(11) Uani 1 1 d . . . . .
H00T H 0.1793 1.4043 0.4401 0.053 Uiso 1 1 calc R U . . .
B1 B 0.3741(3) 1.1452(5) 0.5229(2) 0.0288(9) Uani 1 1 d . . . . .
C18 C 0.1113(3) 1.0880(6) 0.5809(3) 0.0524(13) Uani 1 1 d . . . . .
H00V H 0.0710 1.0621 0.5326 0.079 Uiso 1 1 calc R U . . .
H00W H 0.0788 1.1115 0.6133 0.079 Uiso 1 1 calc R U . . .
H00X H 0.1500 1.0093 0.6015 0.079 Uiso 1 1 calc R U . . .
C17 C 0.1032(3) 1.3375(6) 0.5435(3) 0.0545(14) Uani 1 1 d . . . . .
H00Z H 0.0618 1.3134 0.4954 0.082 Uiso 1 1 calc R U . . .
H010 H 0.1370 1.4191 0.5389 0.082 Uiso 1 1 calc R U . . .
H011 H 0.0719 1.3592 0.5771 0.082 Uiso 1 1 calc R U . . .
C21 C 0.0779(3) 1.1583(6) 0.3247(3) 0.0489(12) Uani 1 1 d . . . . .
H012 H 0.0504 1.2196 0.2853 0.059 Uiso 1 1 calc R U . . .
C16 C 0.3244(4) 1.4317(6) 0.6049(3) 0.0554(14) Uani 1 1 d . . . . .
H013 H 0.3738 1.4448 0.5881 0.083 Uiso 1 1 calc R U . . .
H014 H 0.3325 1.4886 0.6487 0.083 Uiso 1 1 calc R U . . .
H015 H 0.2713 1.4605 0.5663 0.083 Uiso 1 1 calc R U . . .
C26 C 0.0543(4) 1.4531(6) 0.3698(4) 0.0635(16) Uani 1 1 d . . . . .
H016 H 0.0170 1.4241 0.3209 0.095 Uiso 1 1 calc R U . . .
H017 H 0.0649 1.5539 0.3699 0.095 Uiso 1 1 calc R U . . .
H018 H 0.0258 1.4315 0.4054 0.095 Uiso 1 1 calc R U . . .
C15 C 0.4009(4) 1.2342(7) 0.6847(3) 0.0627(17) Uani 1 1 d . . . . .
H01A H 0.3966 1.1369 0.6988 0.094 Uiso 1 1 calc R U . . .
H01B H 0.4092 1.2951 0.7271 0.094 Uiso 1 1 calc R U . . .
H01C H 0.4501 1.2441 0.6674 0.094 Uiso 1 1 calc R U . . .
Sb1 Sb 0.2500 1.74483(6) 0.7500 0.0540(2) Uani 1 2 d S TU P . .
F2 F 0.1542(13) 1.840(3) 0.7131(12) 0.53(2) Uani 1 1 d . U . . .
F3 F 0.3395(9) 1.654(2) 0.7792(5) 0.376(13) Uani 1 1 d . . . . .
F1 F 0.2624(4) 1.7516(11) 0.6621(4) 0.202(5) Uani 1 1 d . . . . .

loop_
_atom_site_aniso_label
_atom_site_aniso_U_11
_atom_site_aniso_U_22
_atom_site_aniso_U_33
_atom_site_aniso_U_23
_atom_site_aniso_U_13
_atom_site_aniso_U_12
N1 0.0232(15) 0.0286(18) 0.0406(18) -0.0111(14) 0.0124(13) -0.0022(13)
C2 0.0226(17) 0.046(3) 0.0303(19) -0.0026(17) 0.0102(15) -0.0060(16)
C10 0.0191(15) 0.0280(19) 0.0233(17) -0.0004(14) 0.0041(13) -0.0025(13)
C1 0.0215(17) 0.033(2) 0.0280(18) -0.0010(15) 0.0066(14) -0.0029(14)
C3 0.0261(18) 0.049(3) 0.031(2) 0.0087(18) 0.0067(16) -0.0103(17)
C11 0.0245(18) 0.031(2) 0.036(2) -0.0065(17) 0.0088(15) -0.0004(15)
C19 0.0199(17) 0.034(2) 0.038(2) -0.0098(17) 0.0044(15) 0.0012(15)
C9 0.0208(16) 0.029(2) 0.0273(18) 0.0006(15) 0.0036(14) -0.0032(14)
C29 0.054(3) 0.044(3) 0.084(4) -0.003(3) 0.012(3) -0.021(2)
C4 0.0204(16) 0.036(2) 0.0310(19) 0.0075(16) -0.0007(14) -0.0068(15)
C5 0.0255(19) 0.044(3) 0.045(2) 0.015(2) 0.0015(17) -0.0090(17)
C8 0.0210(17) 0.032(2) 0.0345(19) -0.0014(16) 0.0046(15) -0.0002(14)
C7 0.0264(19) 0.035(2) 0.050(2) 0.0042(19) 0.0083(18) 0.0031(16)
C24 0.0264(19) 0.036(2) 0.048(2) -0.0104(19) 0.0059(17) -0.0001(16)
C27 0.051(3) 0.041(3) 0.047(3) -0.004(2) -0.002(2) -0.003(2)
C6 0.032(2) 0.034(2) 0.063(3) 0.012(2) 0.004(2) 0.0028(18)
C14 0.033(2) 0.040(3) 0.055(3) -0.015(2) 0.025(2) -0.0012(18)
C23 0.041(2) 0.031(2) 0.061(3) -0.015(2) 0.001(2) -0.0038(19)
C12 0.038(2) 0.044(3) 0.044(2) -0.019(2) 0.0121(19) -0.0052(19)
C20 0.0240(18) 0.030(2) 0.052(3) -0.0086(18) 0.0037(17) 0.0039(15)
C28 0.042(2) 0.027(2) 0.057(3) -0.010(2) 0.006(2) -0.0067(18)
C30 0.047(3) 0.027(2) 0.066(3) -0.014(2) -0.003(2) 0.0040(19)
C22 0.044(3) 0.049(3) 0.053(3) -0.014(2) -0.006(2) -0.002(2)
C13 0.051(3) 0.054(3) 0.047(3) -0.022(2) 0.024(2) -0.004(2)
C25 0.032(2) 0.036(3) 0.054(3) -0.007(2) 0.0011(19) 0.0051(18)
B1 0.0197(18) 0.034(2) 0.031(2) -0.0077(17) 0.0061(16) -0.0045(16)
C18 0.048(3) 0.052(3) 0.066(3) -0.008(3) 0.031(2) -0.008(2)
C17 0.040(3) 0.054(3) 0.079(4) -0.010(3) 0.032(3) 0.013(2)
C21 0.035(2) 0.047(3) 0.049(3) -0.009(2) -0.006(2) 0.002(2)
C16 0.049(3) 0.050(3) 0.069(3) -0.030(3) 0.023(3) -0.016(2)
C26 0.047(3) 0.049(3) 0.079(4) -0.005(3) 0.002(3) 0.020(2)
C15 0.047(3) 0.087(5) 0.043(3) -0.027(3) 0.002(2) 0.004(3)
Sb1 0.0593(3) 0.0490(3) 0.0701(3) 0.000 0.0433(2) 0.000
F2 0.49(2) 0.69(4) 0.59(3) 0.50(3) 0.43(3) 0.51(3)
F3 0.297(13) 0.72(3) 0.136(7) 0.161(12) 0.103(8) 0.368(19)
F1 0.098(4) 0.417(16) 0.112(5) 0.102(6) 0.064(4) 0.008(5)

loop_
_atom_type_symbol
_atom_type_description
_atom_type_scat_dispersion_real
_atom_type_scat_dispersion_imag
_atom_type_scat_source
C C 0.0033 0.0016 'International Tables Vol C Tables 4.2.6.8 and 6.1.1.4'
H H 0.0000 0.0000 'International Tables Vol C Tables 4.2.6.8 and 6.1.1.4'
N N 0.0061 0.0033 'International Tables Vol C Tables 4.2.6.8 and 6.1.1.4'
B B 0.0013 0.0007 'International Tables Vol C Tables 4.2.6.8 and 6.1.1.4'
F F 0.0171 0.0103 'International Tables Vol C Tables 4.2.6.8 and 6.1.1.4'
Sb Sb -0.5866 1.5461 'International Tables Vol C Tables 4.2.6.8 and 6.1.1.4'

loop_
_geom_angle_atom_site_label_1
_geom_angle_atom_site_label_2
_geom_angle_atom_site_label_3
_geom_angle
_geom_angle_site_symmetry_1
_geom_angle_site_symmetry_3
_geom_angle_publ_flag
C11 N1 C19 126.8(3) . . ?
C11 N1 C14 114.0(3) . . ?
C19 N1 C14 119.2(3) . . ?
C3 C2 C1 123.0(4) . . ?
C3 C2 H2 118.5 . . ?
C1 C2 H2 118.5 . . ?
C1 C10 C9 119.2(3) . . ?
C1 C10 C10 120.3(4) . 3_676 ?
C9 C10 C10 120.5(4) . 3_676 ?
C2 C1 C10 118.1(4) . . ?
C2 C1 B1 121.4(4) . . ?
C10 C1 B1 120.4(3) . . ?
C2 C3 C4 120.2(4) . . ?
C2 C3 H006 119.9 . . ?
C4 C3 H006 119.9 . . ?
N1 C11 C12 109.3(3) . . ?
N1 C11 B1 129.2(4) . . ?
C12 C11 B1 121.5(3) . . ?
C24 C19 C20 121.1(4) . . ?
C24 C19 N1 119.6(4) . . ?
C20 C19 N1 119.0(4) . . ?
C4 C9 C8 118.2(4) . . ?
C4 C9 C10 119.3(3) . . ?
C8 C9 C10 122.5(3) . . ?
C28 C29 H00A 109.5 . . ?
C28 C29 H00B 109.5 . . ?
H00A C29 H00B 109.5 . . ?
C28 C29 H00C 109.5 . . ?
H00A C29 H00C 109.5 . . ?
H00B C29 H00C 109.5 . . ?
C5 C4 C3 120.2(4) . . ?
C5 C4 C9 119.9(4) . . ?
C3 C4 C9 119.9(4) . . ?
C6 C5 C4 121.5(4) . . ?
C6 C5 H00D 119.2 . . ?
C4 C5 H00D 119.2 . . ?
C7 C8 C9 118.3(4) . . ?
C7 C8 B1 123.7(4) . 3_676 ?
C9 C8 B1 118.0(4) . 3_676 ?
C8 C7 C6 122.9(4) . . ?
C8 C7 H00E 118.5 . . ?
C6 C7 H00E 118.5 . . ?
C23 C24 C19 117.5(4) . . ?
C23 C24 C28 115.9(4) . . ?
C19 C24 C28 126.6(4) . . ?
C25 C27 H00F 109.5 . . ?
C25 C27 H00G 109.5 . . ?
H00F C27 H00G 109.5 . . ?
C25 C27 H00H 109.5 . . ?
H00F C27 H00H 109.5 . . ?
H00G C27 H00H 109.5 . . ?
C5 C6 C7 118.8(4) . . ?
C5 C6 H00I 120.6 . . ?
C7 C6 H00I 120.6 . . ?
C18 C14 C13 112.1(5) . . ?
C18 C14 C17 109.1(4) . . ?
C13 C14 C17 113.4(4) . . ?
C18 C14 N1 109.4(4) . . ?
C13 C14 N1 101.2(3) . . ?
C17 C14 N1 111.3(4) . . ?
C22 C23 C24 122.4(5) . . ?
C22 C23 H00J 118.8 . . ?
C24 C23 H00J 118.8 . . ?
C15 C12 C11 115.6(4) . . ?
C15 C12 C13 111.9(5) . . ?
C11 C12 C13 102.5(3) . . ?
C15 C12 C16 108.3(4) . . ?
C11 C12 C16 106.5(4) . . ?
C13 C12 C16 112.0(4) . . ?
C21 C20 C19 117.1(4) . . ?
C21 C20 C25 115.1(4) . . ?
C19 C20 C25 127.7(4) . . ?
C24 C28 C30 110.1(4) . . ?
C24 C28 C29 112.1(4) . . ?
C30 C28 C29 109.3(4) . . ?
C24 C28 H00L 108.4 . . ?
C30 C28 H00L 108.4 . . ?
C29 C28 H00L 108.4 . . ?
C28 C30 H00N 109.5 . . ?
C28 C30 H00O 109.5 . . ?
H00N C30 H00O 109.5 . . ?
C28 C30 H00P 109.5 . . ?
H00N C30 H00P 109.5 . . ?
H00O C30 H00P 109.5 . . ?
C23 C22 C21 119.1(5) . . ?
C23 C22 H00Q 120.4 . . ?
C21 C22 H00Q 120.4 . . ?
C14 C13 C12 106.6(4) . . ?
C14 C13 H00R 110.4 . . ?
C12 C13 H00R 110.4 . . ?
C14 C13 H00S 110.4 . . ?
C12 C13 H00S 110.4 . . ?
H00R C13 H00S 108.6 . . ?
C27 C25 C20 110.0(4) . . ?
C27 C25 C26 107.6(5) . . ?
C20 C25 C26 112.1(4) . . ?
C27 C25 H00T 109.0 . . ?
C20 C25 H00T 109.0 . . ?
C26 C25 H00T 109.0 . . ?
C1 B1 C8 117.7(3) . 3_676 ?
C1 B1 C11 118.5(4) . . ?
C8 B1 C11 123.4(4) 3_676 . ?
C14 C18 H00V 109.5 . . ?
C14 C18 H00W 109.5 . . ?
H00V C18 H00W 109.5 . . ?
C14 C18 H00X 109.5 . . ?
H00V C18 H00X 109.5 . . ?
H00W C18 H00X 109.5 . . ?
C14 C17 H00Z 109.5 . . ?
C14 C17 H010 109.5 . . ?
H00Z C17 H010 109.5 . . ?
C14 C17 H011 109.5 . . ?
H00Z C17 H011 109.5 . . ?
H010 C17 H011 109.5 . . ?
C22 C21 C20 122.7(5) . . ?
C22 C21 H012 118.7 . . ?
C20 C21 H012 118.7 . . ?
C12 C16 H013 109.5 . . ?
C12 C16 H014 109.5 . . ?
H013 C16 H014 109.5 . . ?
C12 C16 H015 109.5 . . ?
H013 C16 H015 109.5 . . ?
H014 C16 H015 109.5 . . ?
C25 C26 H016 109.5 . . ?
C25 C26 H017 109.5 . . ?
H016 C26 H017 109.5 . . ?
C25 C26 H018 109.5 . . ?
H016 C26 H018 109.5 . . ?
H017 C26 H018 109.5 . . ?
C12 C15 H01A 109.5 . . ?
C12 C15 H01B 109.5 . . ?
H01A C15 H01B 109.5 . . ?
C12 C15 H01C 109.5 . . ?
H01A C15 H01C 109.5 . . ?
H01B C15 H01C 109.5 . . ?
F3 Sb1 F3 115.6(17) 2_556 . ?
F3 Sb1 F2 63.6(12) 2_556 . ?
F3 Sb1 F2 176.4(8) . . ?
F3 Sb1 F2 176.4(8) 2_556 2_556 ?
F3 Sb1 F2 63.6(12) . 2_556 ?
F2 Sb1 F2 118(2) . 2_556 ?
F3 Sb1 F1 88.4(4) 2_556 2_556 ?
F3 Sb1 F1 93.8(4) . 2_556 ?
F2 Sb1 F1 89.7(6) . 2_556 ?
F2 Sb1 F1 88.2(6) 2_556 2_556 ?
F3 Sb1 F1 93.8(4) 2_556 . ?
F3 Sb1 F1 88.4(4) . . ?
F2 Sb1 F1 88.2(6) . . ?
F2 Sb1 F1 89.7(6) 2_556 . ?
F1 Sb1 F1 175.9(7) 2_556 . ?

loop_
_geom_bond_atom_site_label_1
_geom_bond_atom_site_label_2
_geom_bond_distance
_geom_bond_site_symmetry_2
_geom_bond_publ_flag
N1 C11 1.302(5) . ?
N1 C19 1.472(5) . ?
N1 C14 1.548(5) . ?
C2 C3 1.346(7) . ?
C2 C1 1.431(6) . ?
C2 H2 0.9500 . ?
C10 C1 1.434(5) . ?
C10 C9 1.441(5) . ?
C10 C10 1.451(7) 3_676 ?
C1 B1 1.510(6) . ?
C3 C4 1.419(6) . ?
C3 H006 0.9500 . ?
C11 C12 1.534(6) . ?
C11 B1 1.597(6) . ?
C19 C24 1.412(6) . ?
C19 C20 1.423(6) . ?
C9 C4 1.430(5) . ?
C9 C8 1.440(5) . ?
C29 C28 1.544(7) . ?
C29 H00A 0.9800 . ?
C29 H00B 0.9800 . ?
C29 H00C 0.9800 . ?
C4 C5 1.401(6) . ?
C5 C6 1.371(7) . ?
C5 H00D 0.9500 . ?
C8 C7 1.390(6) . ?
C8 B1 1.521(6) 3_676 ?
C7 C6 1.392(7) . ?
C7 H00E 0.9500 . ?
C24 C23 1.397(6) . ?
C24 C28 1.511(7) . ?
C27 C25 1.521(8) . ?
C27 H00F 0.9800 . ?
C27 H00G 0.9800 . ?
C27 H00H 0.9800 . ?
C6 H00I 0.9500 . ?
C14 C18 1.517(7) . ?
C14 C13 1.523(7) . ?
C14 C17 1.536(7) . ?
C23 C22 1.366(8) . ?
C23 H00J 0.9500 . ?
C12 C15 1.533(7) . ?
C12 C13 1.539(7) . ?
C12 C16 1.549(8) . ?
C20 C21 1.390(6) . ?
C20 C25 1.528(6) . ?
C28 C30 1.533(7) . ?
C28 H00L 1.0000 . ?
C30 H00N 0.9800 . ?
C30 H00O 0.9800 . ?
C30 H00P 0.9800 . ?
C22 C21 1.375(8) . ?
C22 H00Q 0.9500 . ?
C13 H00R 0.9900 . ?
C13 H00S 0.9900 . ?
C25 C26 1.553(6) . ?
C25 H00T 1.0000 . ?
B1 C8 1.521(6) 3_676 ?
C18 H00V 0.9800 . ?
C18 H00W 0.9800 . ?
C18 H00X 0.9800 . ?
C17 H00Z 0.9800 . ?
C17 H010 0.9800 . ?
C17 H011 0.9800 . ?
C21 H012 0.9500 . ?
C16 H013 0.9800 . ?
C16 H014 0.9800 . ?
C16 H015 0.9800 . ?
C26 H016 0.9800 . ?
C26 H017 0.9800 . ?
C26 H018 0.9800 . ?
C15 H01A 0.9800 . ?
C15 H01B 0.9800 . ?
C15 H01C 0.9800 . ?
Sb1 F3 1.639(8) 2_556 ?
Sb1 F3 1.639(8) . ?
Sb1 F2 1.749(11) . ?
Sb1 F2 1.749(11) 2_556 ?
Sb1 F1 1.789(6) 2_556 ?
Sb1 F1 1.789(6) . ?
